data_4087137
loop_
_publ_author_name
'Song, Li-Cheng'
'Lu, Yu'
'Zhu, Liang'
'Li, Qian-Li'

_publ_section_title
;
 Dithiolato- and Diselenolato-Bridged Nickel--Iron Biomimetics for the
 Active Site of [NiFe]Hydrogenases
;
_journal_issue 3
_journal_name_full Organometallics
_journal_page_first 750
_journal_paper_doi 10.1021/acs.organomet.6b00942
_journal_volume 36
_journal_year 2017
_chemical_formula_moiety 'C36 H30 D Fe Ni O3 P2 Se2, B F4, C H2 Cl2'
_chemical_formula_sum 'C37 H32 B Cl2 D F4 Fe Ni O3 P2 Se2'
_chemical_formula_weight 1018.77
_chemical_name_systematic
;
 ? 
;
_space_group_crystal_system monoclinic
_space_group_IT_number 14
_space_group_name_Hall '-P 2ybc'
_space_group_name_H-M_alt 'P 1 21/c 1'
_symmetry_space_group_name_Hall '-P 2ybc'
_symmetry_space_group_name_H-M 'P 1 21/c 1'
_atom_sites_solution_hydrogens geom
_atom_sites_solution_primary direct
_atom_sites_solution_secondary difmap
_audit_creation_date 2016-09-27
_audit_creation_method
;
Olex2 1.2
(compiled 2015.09.30 svn.r3233 for OlexSys, GUI svn.r5155)
;
_cell_angle_alpha 90.00
_cell_angle_beta 91.039(8)
_cell_angle_gamma 90.00
_cell_formula_units_Z 4
_cell_length_a 15.072(5)
_cell_length_b 10.353(3)
_cell_length_c 25.090(6)
_cell_measurement_reflns_used 11682
_cell_measurement_temperature 113
_cell_measurement_theta_max 27.5
_cell_measurement_theta_min 3.1
_cell_volume 3914(2)
_computing_cell_refinement
;
CrystalClear-SM Expert 2.1 b42 (Rigaku, 2015)
;
_computing_data_collection
;
CrystalClear-SM Expert 2.1 b42 (Rigaku, 2015)
;
_computing_data_reduction
;
CrystalClear-SM Expert 2.1 b42 (Rigaku, 2015)
;
_computing_molecular_graphics 'Olex2 (Dolomanov et al., 2009)'
_computing_publication_material 'Olex2 (Dolomanov et al., 2009)'
_computing_structure_refinement 'XL (Sheldrick, 2008)'
_computing_structure_solution 'SIR2004 (Burla et al., 2007)'
_diffrn_ambient_temperature 113
_diffrn_detector PILT
_diffrn_detector_area_resol_mean 5.8140
_diffrn_measured_fraction_theta_full 0.990
_diffrn_measured_fraction_theta_max 0.990
_diffrn_measurement_details
;
scan:
    Number of images: 360
               Slice: -105.0000 - 75.0000
         Image width: 0.5000
            Exp time: 5.0000
       Rotation axis: Omega
               Omega: 0.0000
                 Chi: 45.0000
                 Phi: 0.0000
                 XTD: 44.9583
              2theta: -15.0549
scan:
    Number of images: 360
               Slice: -105.0000 - 75.0000
         Image width: 0.5000
            Exp time: 5.0000
       Rotation axis: Omega
               Omega: 0.0000
                 Chi: 45.0000
                 Phi: 90.0000
                 XTD: 44.9583
              2theta: -15.0549
scan:
    Number of images: 360
               Slice: -105.0000 - 75.0000
         Image width: 0.5000
            Exp time: 5.0000
       Rotation axis: Omega
               Omega: 0.0000
                 Chi: 45.0000
                 Phi: 180.0000
                 XTD: 44.9583
              2theta: -15.0549
;
_diffrn_measurement_device
;
AFC10: Fixed Chi 2 circle
;
_diffrn_measurement_device_type
;
Rigaku Pilatus 200K
;
_diffrn_measurement_method 'profile data from \w-scans'
_diffrn_measurement_specimen_support Fiber
_diffrn_orient_matrix_type d*Trek
_diffrn_orient_matrix_UB_11 -0.055036
_diffrn_orient_matrix_UB_12 0.036408
_diffrn_orient_matrix_UB_13 0.006984
_diffrn_orient_matrix_UB_21 0.052785
_diffrn_orient_matrix_UB_22 0.073184
_diffrn_orient_matrix_UB_23 0.034452
_diffrn_orient_matrix_UB_31 0.004022
_diffrn_orient_matrix_UB_32 0.014480
_diffrn_orient_matrix_UB_33 -0.036922
_diffrn_radiation_monochromator Confocal
_diffrn_radiation_type MoK\a
_diffrn_radiation_wavelength 0.71073
_diffrn_reflns_av_R_equivalents 0.0288
_diffrn_reflns_av_unetI/netI 0.0191
_diffrn_reflns_limit_h_max 19
_diffrn_reflns_limit_h_min -19
_diffrn_reflns_limit_k_max 13
_diffrn_reflns_limit_k_min -13
_diffrn_reflns_limit_l_max 32
_diffrn_reflns_limit_l_min -32
_diffrn_reflns_number 48680
_diffrn_reflns_theta_full 27.55
_diffrn_reflns_theta_max 27.55
_diffrn_reflns_theta_min 3.13
_diffrn_source 'Rotating Anode'
_diffrn_source_current 24.0
_diffrn_source_power 1.2
_diffrn_source_voltage 50.0
_exptl_absorpt_coefficient_mu 2.985
_exptl_absorpt_correction_T_max 1.000
_exptl_absorpt_correction_T_min 0.817
_exptl_absorpt_correction_type multi-scan
_exptl_absorpt_process_details 'REQAB (Rigaku, 1998)'
_exptl_crystal_colour Colorless
_exptl_crystal_density_diffrn 1.729
_exptl_crystal_density_method "'not measured'"
_exptl_crystal_description Prism
_exptl_crystal_F_000 2024
_exptl_crystal_preparation Fiber
_exptl_crystal_size_max 0.2
_exptl_crystal_size_mid 0.18
_exptl_crystal_size_min 0.12
_refine_diff_density_max 0.997
_refine_diff_density_min -0.827
_refine_diff_density_rms 0.071
_refine_ls_extinction_method none
_refine_ls_goodness_of_fit_ref 1.029
_refine_ls_hydrogen_treatment mixed
_refine_ls_matrix_type full
_refine_ls_number_parameters 482
_refine_ls_number_reflns 8971
_refine_ls_number_restraints 24
_refine_ls_restrained_S_all 1.037
_refine_ls_R_factor_all 0.0317
_refine_ls_R_factor_gt 0.0257
_refine_ls_shift/su_max 0.001
_refine_ls_shift/su_mean 0.000
_refine_ls_structure_factor_coef Fsqd
_refine_ls_weighting_details 'calc w=1/[\s^2^(Fo^2^)+(0.0365P)^2^+3.5067P] where P=(Fo^2^+2Fc^2^)/3'
_refine_ls_weighting_scheme calc
_refine_ls_wR_factor_gt 0.0651
_refine_ls_wR_factor_ref 0.0671
_reflns_number_gt 7830
_reflns_number_total 8971
_reflns_threshold_expression >2sigma(I)
_cod_data_source_file om6b00942_si_002.cif
_cod_data_source_block 4b
_cod_depositor_comments
;
The following automatic conversions were performed:

'_exptl_absorpt_correction_type' value 'Multi-scan' changed to
'multi-scan' according to
/home/data/users/saulius/crontab/automatic-downloads/current/ACS/lib/dictionaries/cif_core.dic
dictionary named 'cif_core.dic' version 2.4.2 from 2011-04-26.

Automatic conversion script
Id: cif_fix_values 4973 2017-02-22 13:04:09Z antanas 
;
_cod_original_cell_volume 3914.6(18)
_cod_database_code 4087137
_olex2_refinement_description
;
1. Fixed Uiso
 At 1.2 times of:
  All C(H) groups, All C(H,H) groups
2. Uiso/Uaniso restraints and constraints
F1 \\sim F2 \\sim F3 \\sim F4: within 2A with sigma of 0.01 and sigma for
terminal atoms of 0.02
Uanis(F1) \\sim Ueq, Uanis(F2) \\sim Ueq, Uanis(F3) \\sim Ueq, Uanis(F4) \\sim
Ueq: with sigma of 0.01 and sigma for terminal atoms of 0.02
3.a Secondary CH2 refined with riding coordinates:
 C4(H4a,H4b), C5(H5a,H5b), C6(H6a,H6b), C37(H37a,H37b)
3.b Aromatic/amide H refined with riding coordinates:
 C8(H8), C9(H9), C10(H10), C11(H11), C12(H12), C14(H14), C15(H15), C16(H16),
 C17(H17), C18(H18), C20(H20), C21(H21), C22(H22), C23(H23), C26(H26), C27(H27),
  C28(H28), C29(H29), C30(H30), C32(H32), C33(H33), C34(H34), C35(H35), C36(H36)
;
_olex2_submission_special_instructions 'No special instructions were received'

loop_
_space_group_symop_id
_space_group_symop_operation_xyz
1 'x, y, z'
2 '-x, y+1/2, -z+1/2'
3 '-x, -y, -z'
4 'x, -y-1/2, z-1/2'

loop_
_atom_site_label
_atom_site_type_symbol
_atom_site_fract_x
_atom_site_fract_y
_atom_site_fract_z
_atom_site_U_iso_or_equiv
_atom_site_adp_type
_atom_site_occupancy
_atom_site_calc_flag
_atom_site_refinement_flags_posn
_atom_site_refinement_flags_adp
Se1 Se 0.434800(13) 0.48062(2) 0.083045(8) 0.01716(5) Uani 1 d . .
Se2 Se 0.283505(14) 0.622411(19) 0.156925(8) 0.01756(5) Uani 1 d . .
Ni1 Ni 0.287600(16) 0.43671(2) 0.105169(9) 0.01242(6) Uani 1 d . .
Fe1 Fe 0.41164(2) 0.48791(3) 0.178928(11) 0.01672(7) Uani 1 d . .
P1 P 0.15001(3) 0.40142(5) 0.122683(19) 0.01278(10) Uani 1 d . .
P2 P 0.28763(3) 0.26186(5) 0.058936(19) 0.01327(10) Uani 1 d . .
O1 O 0.55033(12) 0.29005(18) 0.19038(8) 0.0365(4) Uani 1 d . .
O2 O 0.52463(12) 0.71479(19) 0.20075(8) 0.0390(4) Uani 1 d . .
O3 O 0.33323(13) 0.4470(2) 0.28380(7) 0.0404(5) Uani 1 d . .
C1 C 0.49641(15) 0.3662(2) 0.18612(9) 0.0250(5) Uani 1 d . .
C2 C 0.48175(15) 0.6265(2) 0.19225(9) 0.0243(5) Uani 1 d . .
C3 C 0.36574(15) 0.4642(2) 0.24374(9) 0.0257(5) Uani 1 d . .
C4 C 0.44355(16) 0.6601(2) 0.05764(9) 0.0267(5) Uani 1 d . .
H4A H 0.4905 0.7043 0.0789 0.032 Uiso 1 calc R .
H4B H 0.4631 0.6584 0.0202 0.032 Uiso 1 calc R .
C5 C 0.35969(17) 0.7405(2) 0.06016(10) 0.0309(5) Uani 1 d . .
H5A H 0.3700 0.8232 0.0415 0.037 Uiso 1 calc R .
H5B H 0.3117 0.6944 0.0405 0.037 Uiso 1 calc R .
C6 C 0.32824(17) 0.7698(2) 0.11581(10) 0.0299(5) Uani 1 d . .
H6A H 0.2805 0.8353 0.1131 0.036 Uiso 1 calc R .
H6B H 0.3781 0.8092 0.1362 0.036 Uiso 1 calc R .
C7 C 0.12528(13) 0.3919(2) 0.19344(8) 0.0169(4) Uani 1 d . .
C8 C 0.13405(15) 0.2730(2) 0.21962(8) 0.0223(4) Uani 1 d . .
H8 H 0.1496 0.1979 0.2001 0.027 Uiso 1 calc R .
C9 C 0.11999(17) 0.2645(2) 0.27442(9) 0.0290(5) Uani 1 d . .
H9 H 0.1250 0.1834 0.2919 0.035 Uiso 1 calc R .
C10 C 0.09881(17) 0.3734(3) 0.30323(9) 0.0310(5) Uani 1 d . .
H10 H 0.0896 0.3672 0.3405 0.037 Uiso 1 calc R .
C11 C 0.09098(16) 0.4922(2) 0.27778(9) 0.0278(5) Uani 1 d . .
H11 H 0.0768 0.5671 0.2978 0.033 Uiso 1 calc R .
C12 C 0.10386(15) 0.5020(2) 0.22280(8) 0.0213(4) Uani 1 d . .
H12 H 0.0980 0.5832 0.2055 0.026 Uiso 1 calc R .
C13 C 0.07368(13) 0.51502(19) 0.09188(8) 0.0148(4) Uani 1 d . .
C14 C 0.10186(14) 0.57915(19) 0.04594(8) 0.0170(4) Uani 1 d . .
H14 H 0.1604 0.5659 0.0336 0.020 Uiso 1 calc R .
C15 C 0.04493(15) 0.6616(2) 0.01854(8) 0.0205(4) Uani 1 d . .
H15 H 0.0638 0.7040 -0.0129 0.025 Uiso 1 calc R .
C16 C -0.04006(15) 0.6819(2) 0.03736(9) 0.0228(4) Uani 1 d . .
H16 H -0.0789 0.7399 0.0192 0.027 Uiso 1 calc R .
C17 C -0.06869(14) 0.6180(2) 0.08257(9) 0.0241(5) Uani 1 d . .
H17 H -0.1271 0.6321 0.0949 0.029 Uiso 1 calc R .
C18 C -0.01246(14) 0.5334(2) 0.10992(9) 0.0204(4) Uani 1 d . .
H18 H -0.0324 0.4888 0.1405 0.024 Uiso 1 calc R .
C19 C 0.11926(13) 0.24347(19) 0.09713(7) 0.0150(4) Uani 1 d . .
C20 C 0.03439(14) 0.1905(2) 0.10301(8) 0.0200(4) Uani 1 d . .
H20 H -0.0110 0.2387 0.1197 0.024 Uiso 1 calc R .
C21 C 0.01754(16) 0.0671(2) 0.08415(9) 0.0256(5) Uani 1 d . .
H21 H -0.0404 0.0316 0.0866 0.031 Uiso 1 calc R .
C22 C 0.08497(17) -0.0053(2) 0.06165(10) 0.0279(5) Uani 1 d . .
H22 H 0.0732 -0.0913 0.0504 0.034 Uiso 1 calc R .
C23 C 0.16908(16) 0.0462(2) 0.05542(9) 0.0232(5) Uani 1 d . .
H23 H 0.2148 -0.0040 0.0401 0.028 Uiso 1 calc R .
C24 C 0.18575(13) 0.17324(19) 0.07199(8) 0.0156(4) Uani 1 d . .
C25 C 0.37809(13) 0.15563(19) 0.07809(8) 0.0162(4) Uani 1 d . .
C26 C 0.45168(14) 0.1383(2) 0.04613(9) 0.0204(4) Uani 1 d . .
H26 H 0.4520 0.1733 0.0111 0.024 Uiso 1 calc R .
C27 C 0.52445(15) 0.0698(2) 0.06550(9) 0.0250(5) Uani 1 d . .
H27 H 0.5745 0.0576 0.0436 0.030 Uiso 1 calc R .
C28 C 0.52455(15) 0.0192(2) 0.11649(9) 0.0252(5) Uani 1 d . .
H28 H 0.5748 -0.0271 0.1296 0.030 Uiso 1 calc R .
C29 C 0.45141(15) 0.0359(2) 0.14869(9) 0.0234(5) Uani 1 d . .
H29 H 0.4517 0.0009 0.1837 0.028 Uiso 1 calc R .
C30 C 0.37816(14) 0.1037(2) 0.12978(8) 0.0199(4) Uani 1 d . .
H30 H 0.3281 0.1149 0.1517 0.024 Uiso 1 calc R .
C31 C 0.29264(13) 0.2801(2) -0.01350(8) 0.0163(4) Uani 1 d . .
C32 C 0.30922(14) 0.4002(2) -0.03576(8) 0.0205(4) Uani 1 d . .
H32 H 0.3172 0.4734 -0.0133 0.025 Uiso 1 calc R .
C33 C 0.31432(15) 0.4139(3) -0.09136(9) 0.0269(5) Uani 1 d . .
H33 H 0.3269 0.4959 -0.1065 0.032 Uiso 1 calc R .
C34 C 0.30099(15) 0.3079(3) -0.12388(9) 0.0284(5) Uani 1 d . .
H34 H 0.3049 0.3171 -0.1614 0.034 Uiso 1 calc R .
C35 C 0.28193(15) 0.1883(2) -0.10225(9) 0.0262(5) Uani 1 d . .
H35 H 0.2711 0.1163 -0.1250 0.031 Uiso 1 calc R .
C36 C 0.27866(14) 0.1737(2) -0.04723(8) 0.0223(4) Uani 1 d . .
H36 H 0.2669 0.0911 -0.0324 0.027 Uiso 1 calc R .
B1 B 0.2331(2) 0.7108(3) 0.41725(12) 0.0317(6) Uani 1 d . .
F1 F 0.2396(3) 0.6268(3) 0.37794(11) 0.1419(16) Uani 1 d . U
F2 F 0.31263(14) 0.7729(3) 0.42192(15) 0.1087(11) Uani 1 d . U
F3 F 0.16996(12) 0.8017(2) 0.40518(8) 0.0626(6) Uani 1 d . U
F4 F 0.21637(17) 0.6507(2) 0.46474(8) 0.0734(6) Uani 1 d . U
Cl1 Cl 0.88594(5) 0.35739(8) 0.24029(4) 0.0541(2) Uani 1 d . .
Cl2 Cl 0.70953(5) 0.46695(9) 0.24801(3) 0.0533(2) Uani 1 d . .
C37 C 0.77566(18) 0.3474(3) 0.21781(12) 0.0398(6) Uani 1 d . .
H37A H 0.7518 0.2608 0.2262 0.048 Uiso 1 calc R .
H37B H 0.7732 0.3585 0.1786 0.048 Uiso 1 calc R .
D D 0.346(2) 0.376(3) 0.1638(12) 0.042(8) Uiso 1 d . .

loop_
_atom_site_aniso_label
_atom_site_aniso_U_11
_atom_site_aniso_U_22
_atom_site_aniso_U_33
_atom_site_aniso_U_23
_atom_site_aniso_U_13
_atom_site_aniso_U_12
Se1 0.01493(10) 0.02041(10) 0.01624(10) -0.00123(8) 0.00245(7) -0.00287(8)
Se2 0.01822(11) 0.01435(10) 0.02014(10) -0.00404(7) 0.00120(8) -0.00033(7)
Ni1 0.01238(12) 0.01264(12) 0.01225(11) -0.00110(9) 0.00053(9) -0.00012(9)
Fe1 0.01600(15) 0.01986(15) 0.01426(13) -0.00051(11) -0.00106(11) -0.00215(11)
P1 0.0131(2) 0.0135(2) 0.0118(2) -0.00035(17) 0.00089(18) 0.00066(18)
P2 0.0142(2) 0.0137(2) 0.0120(2) -0.00120(17) 0.00012(18) 0.00182(18)
O1 0.0302(10) 0.0353(10) 0.0437(11) 0.0008(8) -0.0093(8) 0.0076(8)
O2 0.0332(10) 0.0407(11) 0.0432(11) -0.0172(9) 0.0051(8) -0.0165(8)
O3 0.0371(11) 0.0664(14) 0.0178(8) 0.0072(8) 0.0022(7) -0.0015(9)
C1 0.0235(12) 0.0280(12) 0.0233(11) -0.0011(9) -0.0029(9) -0.0042(9)
C2 0.0194(11) 0.0325(12) 0.0211(10) -0.0053(9) 0.0019(8) -0.0016(9)
C3 0.0223(11) 0.0355(13) 0.0193(11) 0.0010(9) -0.0037(9) -0.0016(9)
C4 0.0301(12) 0.0251(11) 0.0250(11) 0.0051(9) 0.0051(9) -0.0091(9)
C5 0.0371(14) 0.0226(11) 0.0330(12) 0.0122(10) 0.0008(11) -0.0038(10)
C6 0.0337(13) 0.0149(10) 0.0413(14) 0.0041(9) 0.0027(11) -0.0020(9)
C7 0.0156(10) 0.0224(10) 0.0126(9) -0.0005(7) 0.0016(7) 0.0009(8)
C8 0.0255(11) 0.0252(11) 0.0161(10) 0.0020(8) 0.0006(8) 0.0039(9)
C9 0.0346(13) 0.0350(13) 0.0174(10) 0.0085(9) -0.0007(9) 0.0042(10)
C10 0.0354(14) 0.0445(15) 0.0133(10) 0.0007(10) 0.0031(9) 0.0026(11)
C11 0.0305(13) 0.0343(13) 0.0186(10) -0.0074(9) 0.0049(9) 0.0020(10)
C12 0.0217(11) 0.0245(11) 0.0178(10) -0.0018(8) 0.0022(8) -0.0016(8)
C13 0.0144(9) 0.0141(9) 0.0158(9) -0.0023(7) -0.0018(7) 0.0005(7)
C14 0.0163(10) 0.0167(9) 0.0181(9) -0.0013(8) 0.0001(8) -0.0006(8)
C15 0.0251(11) 0.0170(10) 0.0191(10) 0.0017(8) -0.0039(8) -0.0010(8)
C16 0.0222(11) 0.0197(10) 0.0261(11) -0.0037(8) -0.0101(9) 0.0046(8)
C17 0.0148(10) 0.0289(12) 0.0287(11) -0.0052(9) -0.0012(9) 0.0054(9)
C18 0.0174(10) 0.0234(10) 0.0205(10) -0.0005(8) 0.0023(8) 0.0012(8)
C19 0.0187(10) 0.0140(9) 0.0123(8) 0.0014(7) -0.0013(7) -0.0009(7)
C20 0.0190(10) 0.0222(10) 0.0188(10) 0.0030(8) 0.0006(8) -0.0028(8)
C21 0.0244(12) 0.0259(11) 0.0264(11) 0.0022(9) -0.0016(9) -0.0114(9)
C22 0.0354(13) 0.0175(11) 0.0308(12) -0.0032(9) -0.0014(10) -0.0094(9)
C23 0.0283(12) 0.0171(10) 0.0242(11) -0.0040(8) -0.0004(9) 0.0009(8)
C24 0.0179(10) 0.0149(9) 0.0141(9) 0.0007(7) -0.0020(7) -0.0007(7)
C25 0.0163(10) 0.0135(9) 0.0188(9) -0.0016(7) -0.0018(7) 0.0010(7)
C26 0.0194(10) 0.0204(10) 0.0213(10) 0.0001(8) 0.0008(8) 0.0011(8)
C27 0.0185(11) 0.0292(12) 0.0275(11) -0.0023(9) 0.0021(9) 0.0050(9)
C28 0.0212(11) 0.0245(11) 0.0298(12) -0.0012(9) -0.0062(9) 0.0070(9)
C29 0.0265(12) 0.0203(10) 0.0233(11) 0.0035(8) -0.0049(9) 0.0021(9)
C30 0.0211(11) 0.0180(10) 0.0206(10) 0.0008(8) 0.0012(8) 0.0023(8)
C31 0.0140(9) 0.0223(10) 0.0127(9) -0.0001(8) 0.0000(7) 0.0043(8)
C32 0.0170(10) 0.0261(11) 0.0184(10) 0.0008(8) -0.0005(8) 0.0008(8)
C33 0.0181(11) 0.0406(14) 0.0220(11) 0.0099(10) 0.0005(9) 0.0014(10)
C34 0.0173(11) 0.0539(16) 0.0140(10) -0.0010(10) 0.0015(8) 0.0100(10)
C35 0.0207(11) 0.0400(13) 0.0177(10) -0.0091(9) -0.0021(8) 0.0110(10)
C36 0.0219(11) 0.0261(11) 0.0189(10) -0.0045(8) -0.0014(8) 0.0074(9)
B1 0.0337(15) 0.0312(14) 0.0303(14) 0.0081(11) 0.0038(12) 0.0029(12)
F1 0.295(5) 0.0712(18) 0.0589(15) -0.0252(13) -0.022(2) 0.052(2)
F2 0.0392(12) 0.0794(17) 0.208(3) 0.065(2) 0.0017(15) 0.0001(11)
F3 0.0366(10) 0.0759(13) 0.0758(13) 0.0360(11) 0.0146(9) 0.0197(9)
F4 0.1053(18) 0.0658(13) 0.0493(11) 0.0307(10) 0.0063(11) 0.0005(12)
Cl1 0.0335(4) 0.0554(5) 0.0731(5) 0.0150(4) -0.0046(4) -0.0047(3)
Cl2 0.0414(4) 0.0641(5) 0.0546(4) -0.0263(4) 0.0086(3) 0.0000(4)
C37 0.0337(14) 0.0429(16) 0.0429(15) -0.0098(13) 0.0019(12) -0.0019(12)

loop_
_atom_type_symbol
_atom_type_description
_atom_type_scat_dispersion_real
_atom_type_scat_dispersion_imag
_atom_type_scat_source
C C 0.0033 0.0016 'International Tables Vol C Tables 4.2.6.8 and 6.1.1.4'
D D 0.0000 0.0000 'International Tables Vol C Tables 4.2.6.8 and 6.1.1.4'
B B 0.0013 0.0007 'International Tables Vol C Tables 4.2.6.8 and 6.1.1.4'
Cl Cl 0.1484 0.1585 'International Tables Vol C Tables 4.2.6.8 and 6.1.1.4'
F F 0.0171 0.0103 'International Tables Vol C Tables 4.2.6.8 and 6.1.1.4'
Fe Fe 0.3463 0.8444 'International Tables Vol C Tables 4.2.6.8 and 6.1.1.4'
H H 0.0000 0.0000 'International Tables Vol C Tables 4.2.6.8 and 6.1.1.4'
Ni Ni 0.3393 1.1124 'International Tables Vol C Tables 4.2.6.8 and 6.1.1.4'
O O 0.0106 0.0060 'International Tables Vol C Tables 4.2.6.8 and 6.1.1.4'
P P 0.1023 0.0942 'International Tables Vol C Tables 4.2.6.8 and 6.1.1.4'
Se Se -0.0929 2.2259 'International Tables Vol C Tables 4.2.6.8 and 6.1.1.4'

loop_
_geom_angle_atom_site_label_1
_geom_angle_atom_site_label_2
_geom_angle_atom_site_label_3
_geom_angle
Ni1 Se1 Fe1 67.598(13)
C4 Se1 Ni1 109.22(7)
C4 Se1 Fe1 107.56(7)
Ni1 Se2 Fe1 67.936(16)
C6 Se2 Ni1 109.64(8)
C6 Se2 Fe1 106.52(8)
Se1 Ni1 Fe1 57.936(19)
Se2 Ni1 Se1 90.385(13)
Se2 Ni1 Fe1 58.082(13)
P1 Ni1 Se1 177.502(19)
P1 Ni1 Se2 89.480(18)
P1 Ni1 Fe1 123.90(2)
P2 Ni1 Se1 91.498(18)
P2 Ni1 Se2 177.934(19)
P2 Ni1 Fe1 122.421(19)
P2 Ni1 P1 88.68(2)
D Ni1 Se1 78.9(9)
D Ni1 Se2 81.4(9)
D Ni1 Fe1 34.7(9)
D Ni1 P1 103.5(9)
D Ni1 P2 98.2(9)
Se1 Fe1 Ni1 54.466(17)
Se2 Fe1 Se1 85.480(15)
Se2 Fe1 Ni1 53.982(16)
C1 Fe1 Se1 87.89(7)
C1 Fe1 Se2 168.68(7)
C1 Fe1 Ni1 114.75(7)
C1 Fe1 C2 97.20(11)
C2 Fe1 Se1 96.50(7)
C2 Fe1 Se2 92.67(8)
C2 Fe1 Ni1 133.42(8)
C3 Fe1 Se1 162.50(8)
C3 Fe1 Se2 88.07(8)
C3 Fe1 Ni1 108.99(8)
C3 Fe1 C1 95.63(11)
C3 Fe1 C2 100.04(10)
D Fe1 Se1 80.6(11)
D Fe1 Se2 82.8(11)
D Fe1 Ni1 41.5(11)
D Fe1 C1 87.1(11)
D Fe1 C2 174.8(11)
D Fe1 C3 82.4(11)
C7 P1 Ni1 114.92(7)
C13 P1 Ni1 114.14(7)
C13 P1 C7 108.14(9)
C13 P1 C19 106.19(9)
C19 P1 Ni1 108.72(7)
C19 P1 C7 103.90(9)
C24 P2 Ni1 108.57(7)
C24 P2 C31 106.28(9)
C25 P2 Ni1 112.08(7)
C25 P2 C24 106.22(9)
C25 P2 C31 106.37(9)
C31 P2 Ni1 116.71(7)
O1 C1 Fe1 179.4(2)
O2 C2 Fe1 178.9(2)
O3 C3 Fe1 176.9(2)
Se1 C4 H4A 108.2
Se1 C4 H4B 108.2
H4A C4 H4B 107.4
C5 C4 Se1 116.33(16)
C5 C4 H4A 108.2
C5 C4 H4B 108.2
C4 C5 H5A 108.5
C4 C5 H5B 108.5
H5A C5 H5B 107.5
C6 C5 C4 115.1(2)
C6 C5 H5A 108.5
C6 C5 H5B 108.5
Se2 C6 H6A 108.2
Se2 C6 H6B 108.2
C5 C6 Se2 116.36(16)
C5 C6 H6A 108.2
C5 C6 H6B 108.2
H6A C6 H6B 107.4
C8 C7 P1 118.98(15)
C12 C7 P1 121.51(16)
C12 C7 C8 119.36(19)
C7 C8 H8 119.9
C9 C8 C7 120.1(2)
C9 C8 H8 119.9
C8 C9 H9 119.9
C10 C9 C8 120.3(2)
C10 C9 H9 119.9
C9 C10 H10 120.0
C9 C10 C11 120.1(2)
C11 C10 H10 120.0
C10 C11 H11 119.9
C10 C11 C12 120.3(2)
C12 C11 H11 119.9
C7 C12 C11 119.9(2)
C7 C12 H12 120.1
C11 C12 H12 120.1
C14 C13 P1 117.33(15)
C18 C13 P1 122.59(16)
C18 C13 C14 119.94(19)
C13 C14 H14 119.8
C15 C14 C13 120.38(19)
C15 C14 H14 119.8
C14 C15 H15 120.3
C14 C15 C16 119.4(2)
C16 C15 H15 120.3
C15 C16 H16 119.7
C17 C16 C15 120.5(2)
C17 C16 H16 119.7
C16 C17 H17 119.8
C16 C17 C18 120.5(2)
C18 C17 H17 119.8
C13 C18 H18 120.4
C17 C18 C13 119.2(2)
C17 C18 H18 120.4
C20 C19 P1 122.90(16)
C24 C19 P1 116.61(15)
C24 C19 C20 120.47(19)
C19 C20 H20 120.4
C21 C20 C19 119.1(2)
C21 C20 H20 120.4
C20 C21 H21 119.8
C20 C21 C22 120.3(2)
C22 C21 H21 119.8
C21 C22 H22 119.5
C23 C22 C21 121.0(2)
C23 C22 H22 119.5
C22 C23 H23 120.4
C22 C23 C24 119.1(2)
C24 C23 H23 120.4
C19 C24 P2 115.61(15)
C19 C24 C23 119.74(19)
C23 C24 P2 124.49(16)
C26 C25 P2 121.99(16)
C26 C25 C30 119.70(19)
C30 C25 P2 117.78(16)
C25 C26 H26 120.1
C27 C26 C25 119.8(2)
C27 C26 H26 120.1
C26 C27 H27 119.8
C28 C27 C26 120.4(2)
C28 C27 H27 119.8
C27 C28 H28 119.9
C27 C28 C29 120.2(2)
C29 C28 H28 119.9
C28 C29 H29 120.0
C30 C29 C28 120.0(2)
C30 C29 H29 120.0
C25 C30 H30 120.1
C29 C30 C25 119.9(2)
C29 C30 H30 120.1
C32 C31 P2 120.20(15)
C32 C31 C36 119.15(19)
C36 C31 P2 120.64(16)
C31 C32 H32 119.9
C31 C32 C33 120.2(2)
C33 C32 H32 119.9
C32 C33 H33 120.1
C34 C33 C32 119.8(2)
C34 C33 H33 120.1
C33 C34 H34 119.7
C33 C34 C35 120.6(2)
C35 C34 H34 119.7
C34 C35 H35 120.1
C34 C35 C36 119.9(2)
C36 C35 H35 120.1
C31 C36 H36 119.8
C35 C36 C31 120.4(2)
C35 C36 H36 119.8
F1 B1 F2 107.3(3)
F1 B1 F3 110.4(3)
F1 B1 F4 111.6(3)
F2 B1 F3 107.5(2)
F2 B1 F4 108.3(3)
F3 B1 F4 111.5(2)
Cl1 C37 Cl2 111.11(15)
Cl1 C37 H37A 109.4
Cl1 C37 H37B 109.4
Cl2 C37 H37A 109.4
Cl2 C37 H37B 109.4
H37A C37 H37B 108.0
Fe1 D Ni1 103.8(16)

loop_
_geom_bond_atom_site_label_1
_geom_bond_atom_site_label_2
_geom_bond_distance
Se1 Ni1 2.3414(7)
Se1 Fe1 2.4383(7)
Se1 C4 1.970(2)
Se2 Ni1 2.3215(5)
Se2 Fe1 2.4363(6)
Se2 C6 1.968(2)
Ni1 Fe1 2.6600(6)
Ni1 P1 2.1588(8)
Ni1 P2 2.1500(7)
Ni1 D 1.81(3)
Fe1 C1 1.801(2)
Fe1 C2 1.809(2)
Fe1 C3 1.796(2)
Fe1 D 1.56(3)
P1 C7 1.823(2)
P1 C13 1.809(2)
P1 C19 1.814(2)
P2 C24 1.823(2)
P2 C25 1.810(2)
P2 C31 1.830(2)
O1 C1 1.136(3)
O2 C2 1.138(3)
O3 C3 1.140(3)
C4 H4A 0.9900
C4 H4B 0.9900
C4 C5 1.515(4)
C5 H5A 0.9900
C5 H5B 0.9900
C5 C6 1.513(4)
C6 H6A 0.9900
C6 H6B 0.9900
C7 C8 1.401(3)
C7 C12 1.397(3)
C8 H8 0.9500
C8 C9 1.398(3)
C9 H9 0.9500
C9 C10 1.380(4)
C10 H10 0.9500
C10 C11 1.389(4)
C11 H11 0.9500
C11 C12 1.400(3)
C12 H12 0.9500
C13 C14 1.403(3)
C13 C18 1.396(3)
C14 H14 0.9500
C14 C15 1.384(3)
C15 H15 0.9500
C15 C16 1.389(3)
C16 H16 0.9500
C16 C17 1.389(3)
C17 H17 0.9500
C17 C18 1.390(3)
C18 H18 0.9500
C19 C20 1.402(3)
C19 C24 1.398(3)
C20 H20 0.9500
C20 C21 1.385(3)
C21 H21 0.9500
C21 C22 1.390(4)
C22 H22 0.9500
C22 C23 1.387(3)
C23 H23 0.9500
C23 C24 1.401(3)
C25 C26 1.392(3)
C25 C30 1.404(3)
C26 H26 0.9500
C26 C27 1.387(3)
C27 H27 0.9500
C27 C28 1.382(3)
C28 H28 0.9500
C28 C29 1.389(3)
C29 H29 0.9500
C29 C30 1.384(3)
C30 H30 0.9500
C31 C32 1.388(3)
C31 C36 1.403(3)
C32 H32 0.9500
C32 C33 1.406(3)
C33 H33 0.9500
C33 C34 1.380(4)
C34 H34 0.9500
C34 C35 1.385(4)
C35 H35 0.9500
C35 C36 1.391(3)
C36 H36 0.9500
B1 F1 1.320(4)
B1 F2 1.364(4)
B1 F3 1.369(3)
B1 F4 1.371(3)
Cl1 C37 1.749(3)
Cl2 C37 1.768(3)
C37 H37A 0.9900
C37 H37B 0.9900

loop_
_geom_torsion_atom_site_label_1
_geom_torsion_atom_site_label_2
_geom_torsion_atom_site_label_3
_geom_torsion_atom_site_label_4
_geom_torsion
Se1 Ni1 Fe1 Se2 113.548(16)
Se1 Ni1 Fe1 C1 -67.73(8)
Se1 Ni1 Fe1 C2 61.03(10)
Se1 Ni1 Fe1 C3 -173.56(9)
Se1 Ni1 Fe1 D -120.4(17)
Se1 Ni1 P1 C7 -143.1(4)
Se1 Ni1 P1 C13 -17.4(5)
Se1 Ni1 P1 C19 101.0(4)
Se1 Ni1 P2 C24 171.25(7)
Se1 Ni1 P2 C25 54.23(8)
Se1 Ni1 P2 C31 -68.76(7)
Se1 Ni1 D Fe1 48.1(13)
Se1 Fe1 C1 O1 49(26)
Se1 Fe1 C2 O2 107(11)
Se1 Fe1 C3 O3 -10(5)
Se1 Fe1 D Ni1 -45.3(11)
Se1 C4 C5 C6 66.7(2)
Se2 Ni1 Fe1 Se1 -113.548(16)
Se2 Ni1 Fe1 C1 178.72(8)
Se2 Ni1 Fe1 C2 -52.51(10)
Se2 Ni1 Fe1 C3 72.89(9)
Se2 Ni1 Fe1 D 126.0(17)
Se2 Ni1 P1 C7 -56.22(8)
Se2 Ni1 P1 C13 69.54(7)
Se2 Ni1 P1 C19 -172.14(7)
Se2 Ni1 P2 C24 15.6(6)
Se2 Ni1 P2 C25 -101.4(5)
Se2 Ni1 P2 C31 135.6(5)
Se2 Ni1 D Fe1 -44.0(13)
Se2 Fe1 C1 O1 103(26)
Se2 Fe1 C2 O2 21(11)
Se2 Fe1 C3 O3 58(4)
Se2 Fe1 D Ni1 41.2(11)
Ni1 Se1 Fe1 Se2 -48.055(18)
Ni1 Se1 Fe1 C1 122.75(7)
Ni1 Se1 Fe1 C2 -140.24(8)
Ni1 Se1 Fe1 C3 20.6(3)
Ni1 Se1 Fe1 D 35.4(11)
Ni1 Se1 C4 C5 4.2(2)
Ni1 Se2 Fe1 Se1 48.446(14)
Ni1 Se2 Fe1 C1 -5.9(4)
Ni1 Se2 Fe1 C2 144.76(7)
Ni1 Se2 Fe1 C3 -115.28(8)
Ni1 Se2 Fe1 D -32.7(11)
Ni1 Se2 C6 C5 -1.8(2)
Ni1 Fe1 C1 O1 98(26)
Ni1 Fe1 C2 O2 61(11)
Ni1 Fe1 C3 O3 7(4)
Ni1 P1 C7 C8 -86.91(17)
Ni1 P1 C7 C12 88.60(18)
Ni1 P1 C13 C14 23.86(17)
Ni1 P1 C13 C18 -160.61(15)
Ni1 P1 C19 C20 178.73(15)
Ni1 P1 C19 C24 0.46(16)
Ni1 P2 C24 C19 14.87(16)
Ni1 P2 C24 C23 -169.66(16)
Ni1 P2 C25 C26 -106.87(17)
Ni1 P2 C25 C30 64.67(17)
Ni1 P2 C31 C32 9.45(19)
Ni1 P2 C31 C36 -169.69(14)
Fe1 Se1 Ni1 Se2 51.091(13)
Fe1 Se1 Ni1 P1 138.0(4)
Fe1 Se1 Ni1 P2 -128.059(19)
Fe1 Se1 Ni1 D -30.0(10)
Fe1 Se1 C4 C5 -67.55(18)
Fe1 Se2 Ni1 Se1 -50.978(18)
Fe1 Se2 Ni1 P1 131.52(2)
Fe1 Se2 Ni1 P2 104.7(5)
Fe1 Se2 Ni1 D 27.8(10)
Fe1 Se2 C6 C5 70.12(19)
Fe1 Ni1 P1 C7 -6.24(8)
Fe1 Ni1 P1 C13 119.52(7)
Fe1 Ni1 P1 C19 -122.16(7)
Fe1 Ni1 P2 C24 119.01(7)
Fe1 Ni1 P2 C25 2.00(8)
Fe1 Ni1 P2 C31 -120.99(7)
P1 Ni1 Fe1 Se1 -177.99(2)
P1 Ni1 Fe1 Se2 -64.44(2)
P1 Ni1 Fe1 C1 114.28(8)
P1 Ni1 Fe1 C2 -116.95(10)
P1 Ni1 Fe1 C3 8.45(9)
P1 Ni1 Fe1 D 61.6(17)
P1 Ni1 P2 C24 -11.25(7)
P1 Ni1 P2 C25 -128.26(8)
P1 Ni1 P2 C31 108.75(7)
P1 Ni1 D Fe1 -131.3(12)
P1 C7 C8 C9 176.66(18)
P1 C7 C12 C11 -175.81(17)
P1 C13 C14 C15 176.18(16)
P1 C13 C18 C17 -176.90(16)
P1 C19 C20 C21 -177.44(16)
P1 C19 C24 P2 -9.8(2)
P1 C19 C24 C23 174.46(15)
P2 Ni1 Fe1 Se1 68.82(2)
P2 Ni1 Fe1 Se2 -177.63(2)
P2 Ni1 Fe1 C1 1.09(9)
P2 Ni1 Fe1 C2 129.85(10)
P2 Ni1 Fe1 C3 -104.74(9)
P2 Ni1 Fe1 D -51.6(17)
P2 Ni1 P1 C7 122.85(8)
P2 Ni1 P1 C13 -111.39(7)
P2 Ni1 P1 C19 6.93(7)
P2 Ni1 D Fe1 138.1(13)
P2 C25 C26 C27 171.45(17)
P2 C25 C30 C29 -171.54(17)
P2 C31 C32 C33 179.10(16)
P2 C31 C36 C35 179.54(16)
C1 Fe1 C2 O2 -164(100)
C1 Fe1 C3 O3 -111(4)
C1 Fe1 D Ni1 -133.7(13)
C2 Fe1 C1 O1 -48(26)
C2 Fe1 C3 O3 150(4)
C2 Fe1 D Ni1 12(14)
C3 Fe1 C1 O1 -149(26)
C3 Fe1 C2 O2 -67(11)
C3 Fe1 D Ni1 130.2(13)
C4 Se1 Ni1 Se2 -50.55(8)
C4 Se1 Ni1 Fe1 -101.64(8)
C4 Se1 Ni1 P1 36.3(4)
C4 Se1 Ni1 P2 130.30(8)
C4 Se1 Ni1 D -131.7(10)
C4 Se1 Fe1 Se2 56.01(8)
C4 Se1 Fe1 Ni1 104.07(8)
C4 Se1 Fe1 C1 -133.18(10)
C4 Se1 Fe1 C2 -36.17(11)
C4 Se1 Fe1 C3 124.7(3)
C4 Se1 Fe1 D 139.4(11)
C4 C5 C6 Se2 -68.5(3)
C6 Se2 Ni1 Se1 49.45(8)
C6 Se2 Ni1 Fe1 100.43(8)
C6 Se2 Ni1 P1 -128.05(8)
C6 Se2 Ni1 P2 -154.9(5)
C6 Se2 Ni1 D 128.2(10)
C6 Se2 Fe1 Se1 -56.51(8)
C6 Se2 Fe1 Ni1 -104.96(8)
C6 Se2 Fe1 C1 -110.9(4)
C6 Se2 Fe1 C2 39.80(11)
C6 Se2 Fe1 C3 139.76(11)
C6 Se2 Fe1 D -137.6(11)
C7 P1 C13 C14 153.11(15)
C7 P1 C13 C18 -31.4(2)
C7 P1 C19 C20 55.90(18)
C7 P1 C19 C24 -122.37(16)
C7 C8 C9 C10 -1.0(4)
C8 C7 C12 C11 -0.3(3)
C8 C9 C10 C11 0.3(4)
C9 C10 C11 C12 0.5(4)
C10 C11 C12 C7 -0.4(4)
C12 C7 C8 C9 1.1(3)
C13 P1 C7 C8 144.28(17)
C13 P1 C7 C12 -40.2(2)
C13 P1 C19 C20 -58.05(18)
C13 P1 C19 C24 123.69(16)
C13 C14 C15 C16 0.9(3)
C14 C13 C18 C17 -1.5(3)
C14 C15 C16 C17 -1.5(3)
C15 C16 C17 C18 0.5(3)
C16 C17 C18 C13 1.0(3)
C18 C13 C14 C15 0.5(3)
C19 P1 C7 C8 31.74(19)
C19 P1 C7 C12 -152.75(18)
C19 P1 C13 C14 -95.89(17)
C19 P1 C13 C18 79.64(19)
C19 C20 C21 C22 2.6(3)
C20 C19 C24 P2 171.85(15)
C20 C19 C24 C23 -3.9(3)
C20 C21 C22 C23 -2.9(4)
C21 C22 C23 C24 -0.2(3)
C22 C23 C24 P2 -171.75(17)
C22 C23 C24 C19 3.6(3)
C24 P2 C25 C26 134.72(17)
C24 P2 C25 C30 -53.75(18)
C24 P2 C31 C32 130.66(17)
C24 P2 C31 C36 -48.48(19)
C24 C19 C20 C21 0.8(3)
C25 P2 C24 C19 135.58(15)
C25 P2 C24 C23 -49.0(2)
C25 P2 C31 C32 -116.44(17)
C25 P2 C31 C36 64.41(19)
C25 C26 C27 C28 -0.4(3)
C26 C25 C30 C29 0.2(3)
C26 C27 C28 C29 0.4(4)
C27 C28 C29 C30 -0.1(3)
C28 C29 C30 C25 -0.2(3)
C30 C25 C26 C27 0.1(3)
C31 P2 C24 C19 -111.43(16)
C31 P2 C24 C23 64.05(19)
C31 P2 C25 C26 21.8(2)
C31 P2 C25 C30 -166.68(16)
C31 C32 C33 C34 1.3(3)
C32 C31 C36 C35 0.4(3)
C32 C33 C34 C35 0.5(3)
C33 C34 C35 C36 -1.9(3)
C34 C35 C36 C31 1.4(3)
C36 C31 C32 C33 -1.7(3)
D Ni1 Fe1 Se1 120.4(17)
D Ni1 Fe1 Se2 -126.0(17)
D Ni1 Fe1 C1 52.7(17)
D Ni1 Fe1 C2 -178.6(17)
D Ni1 Fe1 C3 -53.1(17)
D Ni1 P1 C7 24.8(10)
D Ni1 P1 C13 150.5(10)
D Ni1 P1 C19 -91.2(10)
D Ni1 P2 C24 92.2(10)
D Ni1 P2 C25 -24.8(10)
D Ni1 P2 C31 -147.8(10)
D Fe1 C1 O1 129(100)
D Fe1 C2 O2 50(17)
D Fe1 C3 O3 -25(5)
